data_1518951
loop_
_publ_author_name
'He, Bo'
'Dai, Jing'
'Zherebetskyy, Danylo'
'Chen, Teresa L.'
'Zhang, Benjamin A.'
'Teat, Simon J.'
'Zhang, Qichun'
'Wang, Linwang'
'Liu, Yi'

_publ_section_title
;
 A divergent route to core- and peripherally functionalized diazacoronenes
 that act as colorimetric and fluorescence proton sensors
;
_journal_issue 5
_journal_name_full 'Chem. Sci.'
_journal_page_first 3180
_journal_paper_doi 10.1039/C5SC00304K
_journal_volume 6
_journal_year 2015
_chemical_formula_sum 'C46 H46 N2 O2'
_chemical_formula_weight 658.85
_chemical_name_systematic
;
 ?
;
_space_group_crystal_system monoclinic
_space_group_IT_number 14
_space_group_name_Hall '-P 2ybc'
_space_group_name_H-M_alt 'P 1 21/c 1'
_symmetry_space_group_name_Hall '-P 2ybc'
_symmetry_space_group_name_H-M 'P 1 21/c 1'
_atom_sites_solution_hydrogens geom
_atom_sites_solution_primary direct
_atom_sites_solution_secondary difmap
_audit_creation_method SHELXL-2014
_audit_update_record
;
2014-11-03 deposited with the CCDC.
2015-03-31 downloaded from the CCDC.
;
_cell_angle_alpha 90
_cell_angle_beta 93.605(4)
_cell_angle_gamma 90
_cell_formula_units_Z 2
_cell_length_a 15.3148(9)
_cell_length_b 5.2027(3)
_cell_length_c 21.5181(12)
_cell_measurement_reflns_used 3242
_cell_measurement_temperature 100(2)
_cell_measurement_theta_max 28.32
_cell_measurement_theta_min 2.86
_cell_volume 1711.13(17)
_computing_cell_refinement 'Bruker SAINT v8.34a'
_computing_data_collection 'Bruker APEX 2'
_computing_data_reduction 'Bruker SAINT v8.34a'
_computing_molecular_graphics 'Bruker SHELXTL'
_computing_publication_material 'Bruker SHELXTL & local programs'
_computing_structure_refinement 'SHELXL-2014 (Sheldrick, 2014)'
_computing_structure_solution 'Bruker SHELXT 2014/3 (beta test)'
_diffrn_ambient_temperature 100(2)
_diffrn_measured_fraction_theta_full 0.999
_diffrn_measured_fraction_theta_max 0.996
_diffrn_measurement_device_type 'Bruker APEX II CCD diffractometer'
_diffrn_measurement_method '\w/\q scans'
_diffrn_radiation_type synchrotron
_diffrn_radiation_wavelength 0.7749
_diffrn_reflns_av_R_equivalents 0.0624
_diffrn_reflns_av_unetI/netI 0.0646
_diffrn_reflns_Laue_measured_fraction_full 0.999
_diffrn_reflns_Laue_measured_fraction_max 0.996
_diffrn_reflns_limit_h_max 19
_diffrn_reflns_limit_h_min -19
_diffrn_reflns_limit_k_max 6
_diffrn_reflns_limit_k_min -6
_diffrn_reflns_limit_l_max 27
_diffrn_reflns_limit_l_min -27
_diffrn_reflns_number 14784
_diffrn_reflns_point_group_measured_fraction_full 0.999
_diffrn_reflns_point_group_measured_fraction_max 0.996
_diffrn_reflns_theta_full 27.706
_diffrn_reflns_theta_max 29.432
_diffrn_reflns_theta_min 2.451
_diffrn_source 'Advanced Light Source station 11.3.1'
_exptl_absorpt_coefficient_mu 0.092
_exptl_absorpt_correction_T_max 0.999
_exptl_absorpt_correction_T_min 0.902
_exptl_absorpt_correction_type multi-scan
_exptl_absorpt_process_details 'SADABS 2012/1 Bruker AXS Madison WI USA'
_exptl_crystal_colour yellow
_exptl_crystal_density_diffrn 1.279
_exptl_crystal_description lath
_exptl_crystal_F_000 704
_exptl_crystal_size_max 0.300
_exptl_crystal_size_mid 0.060
_exptl_crystal_size_min 0.010
_refine_diff_density_max 0.403
_refine_diff_density_min -0.377
_refine_diff_density_rms 0.059
_refine_ls_extinction_method none
_refine_ls_goodness_of_fit_ref 1.050
_refine_ls_hydrogen_treatment constr
_refine_ls_matrix_type full
_refine_ls_number_parameters 262
_refine_ls_number_reflns 3651
_refine_ls_number_restraints 64
_refine_ls_restrained_S_all 1.072
_refine_ls_R_factor_all 0.1069
_refine_ls_R_factor_gt 0.0748
_refine_ls_shift/su_max 0.000
_refine_ls_shift/su_mean 0.000
_refine_ls_structure_factor_coef Fsqd
_refine_ls_weighting_details 'w=1/[\s^2^(Fo^2^)+(0.1158P)^2^+1.2462P] where P=(Fo^2^+2Fc^2^)/3'
_refine_ls_weighting_scheme calc
_refine_ls_wR_factor_gt 0.2130
_refine_ls_wR_factor_ref 0.2409
_reflns_Friedel_coverage 0.000
_reflns_number_gt 2417
_reflns_number_total 3651
_reflns_threshold_expression 'I > 2\s(I)'
_cod_data_source_file c5sc00304k2.cif
_cod_data_source_block eh_bac_2_a
_cod_depositor_comments
;
The following automatic conversions were performed:

'_atom_sites_solution_primary' value 'Direct' changed to 'direct'
according to
/usr/data/users/saulius/crontab/automatic-downloads/rss-feeds/RSC/lib/dictionaries/cif_core.dic
dictionary named 'cif_core.dic' version 2.4.2 from 2011-04-26.

Automatic conversion script
Id: cif_fix_values 3143 2015-03-26 13:38:13Z robertas 

 Adding full bibliography for 1518949--1518951.cif.
;
_cod_database_code 1518951
_shelx_space_group_comment
;
The symmetry employed for this shelxl refinement is uniquely defined
by the following loop, which should always be used as a source of
symmetry information in preference to the above space-group names.
They are only intended as comments.
;
_shelx_estimated_absorpt_t_min 0.973
_shelx_estimated_absorpt_t_max 0.999
_shelxl_version_number 2014-3

loop_
_space_group_symop_operation_xyz
'x, y, z'
'-x, y+1/2, -z+1/2'
'-x, -y, -z'
'x, -y-1/2, z-1/2'

loop_
_atom_site_label
_atom_site_type_symbol
_atom_site_fract_x
_atom_site_fract_y
_atom_site_fract_z
_atom_site_U_iso_or_equiv
_atom_site_adp_type
_atom_site_occupancy
_atom_site_site_symmetry_order
_atom_site_calc_flag
_atom_site_refinement_flags_posn
_atom_site_refinement_flags_adp
_atom_site_refinement_flags_occupancy
_atom_site_disorder_assembly
_atom_site_disorder_group
N1 N 0.28224(14) 0.5610(4) 0.56474(9) 0.0338(5) Uani 1 1 d . . . . .
C1 C 0.32604(17) 0.7425(5) 0.59462(11) 0.0329(6) Uani 1 1 d . . . . .
C2 C 0.41593(16) 0.8094(5) 0.58753(10) 0.0296(5) Uani 1 1 d . . . . .
C3 C 0.45800(16) 0.6579(4) 0.54459(10) 0.0283(5) Uani 1 1 d . . . . .
C4 C 0.41154(16) 0.4594(4) 0.51063(10) 0.0285(5) Uani 1 1 d . . . . .
C5 C 0.32370(16) 0.4201(5) 0.52223(11) 0.0309(6) Uani 1 1 d . . . . .
C6 C 0.27616(17) 0.2242(5) 0.48966(12) 0.0350(6) Uani 1 1 d . . . . .
H6 H 0.2166 0.1956 0.4977 0.042 Uiso 1 1 calc R U . . .
C7 C 0.31433(16) 0.0765(5) 0.44706(11) 0.0336(6) Uani 1 1 d . . . . .
H7 H 0.2807 -0.0523 0.4253 0.040 Uiso 1 1 calc R U . . .
C8 C 0.40336(16) 0.1098(5) 0.43417(10) 0.0300(5) Uani 1 1 d . . . . .
C9 C 0.45149(16) 0.3021(4) 0.46660(10) 0.0278(5) Uani 1 1 d . . . . .
C10 C 0.44598(16) -0.0494(5) 0.38970(10) 0.0304(6) Uani 1 1 d . . . . .
C11 C 0.39902(18) -0.2467(5) 0.35719(11) 0.0342(6) Uani 1 1 d . . . . .
H11 H 0.3388 -0.2704 0.3639 0.041 Uiso 1 1 calc R U . . .
C12 C 0.43810(17) -0.4046(5) 0.31631(11) 0.0352(6) Uani 1 1 d . . . . .
H12 H 0.4052 -0.5354 0.2948 0.042 Uiso 1 1 calc R U . . .
C13 C 0.52601(18) -0.3724(5) 0.30657(11) 0.0355(6) Uani 1 1 d . . . . .
H13 H 0.5535 -0.4831 0.2786 0.043 Uiso 1 1 calc R U . . .
C14 C 0.57351(17) -0.1829(5) 0.33674(11) 0.0329(6) Uani 1 1 d . . . . .
H14 H 0.6336 -0.1642 0.3291 0.040 Uiso 1 1 calc R U . . .
C15 C 0.53582(16) -0.0138(5) 0.37900(10) 0.0303(6) Uani 1 1 d . . . . .
O1 O 0.28259(12) 0.8771(4) 0.63659(8) 0.0396(5) Uani 1 1 d . . . . .
C16 C 0.19180(19) 0.8237(7) 0.63987(17) 0.0597(10) Uani 1 1 d D U . . .
H16C H 0.1831 0.6352 0.6404 0.072 Uiso 0.25 1 calc R U P A 2
H16D H 0.1596 0.8921 0.6021 0.072 Uiso 0.25 1 calc R U P A 2
H16A H 0.1831 0.6488 0.6565 0.072 Uiso 0.75 1 calc R U P B 1
H16B H 0.1611 0.8363 0.5981 0.072 Uiso 0.75 1 calc R U P B 1
C17 C 0.1573(4) 1.0268(10) 0.6838(2) 0.0401(12) Uani 0.75 1 d D U P C 1
H17A H 0.1787 1.1991 0.6709 0.048 Uiso 0.75 1 calc R U P C 1
C18 C 0.0577(3) 1.0278(10) 0.6768(2) 0.0559(12) Uani 0.75 1 d D U P C 1
H18A H 0.0338 1.1054 0.7142 0.067 Uiso 0.75 1 calc R U P C 1
H18B H 0.0356 0.8494 0.6727 0.067 Uiso 0.75 1 calc R U P C 1
C19 C 0.0264(4) 1.1912(13) 0.6160(3) 0.0625(15) Uani 0.75 1 d D U P C 1
H19A H 0.0407 1.3746 0.6234 0.075 Uiso 0.75 1 calc R U P C 1
H19B H 0.0592 1.1323 0.5804 0.075 Uiso 0.75 1 calc R U P C 1
C20 C -0.0675(3) 1.1672(12) 0.5995(3) 0.0756(15) Uani 0.75 1 d D U P C 1
H20A H -0.0825 0.9842 0.5922 0.091 Uiso 0.75 1 calc R U P C 1
H20B H -0.1009 1.2295 0.6345 0.091 Uiso 0.75 1 calc R U P C 1
C21 C -0.0917(3) 1.3153(10) 0.5440(2) 0.0863(13) Uani 1 1 d D U . . .
H21D H -0.0986 1.4835 0.5238 0.129 Uiso 0.25 1 calc R U P C 2
H21E H -0.0869 1.1819 0.5122 0.129 Uiso 0.25 1 calc R U P C 2
H21F H -0.1427 1.2804 0.5680 0.129 Uiso 0.25 1 calc R U P C 2
H21A H -0.1547 1.2973 0.5336 0.129 Uiso 0.75 1 calc R U P C 1
H21B H -0.0776 1.4968 0.5515 0.129 Uiso 0.75 1 calc R U P C 1
H21C H -0.0593 1.2519 0.5093 0.129 Uiso 0.75 1 calc R U P C 1
C17' C 0.1533(12) 0.942(3) 0.6978(7) 0.047(4) Uani 0.25 1 d D U P C 2
H17B H 0.1064 0.8168 0.7075 0.057 Uiso 0.25 1 calc R U P C 2
C18' C 0.1044(11) 1.150(3) 0.6652(7) 0.082(5) Uani 0.25 1 d D U P C 2
H18C H 0.1443 1.2350 0.6372 0.098 Uiso 0.25 1 calc R U P C 2
H18D H 0.0891 1.2782 0.6966 0.098 Uiso 0.25 1 calc R U P C 2
C19' C 0.0173(13) 1.078(3) 0.6250(10) 0.084(6) Uani 0.25 1 d D U P C 2
H19C H 0.0275 0.9325 0.5967 0.101 Uiso 0.25 1 calc R U P C 2
H19D H -0.0298 1.0297 0.6523 0.101 Uiso 0.25 1 calc R U P C 2
C20' C -0.0063(9) 1.316(3) 0.5891(8) 0.072(4) Uani 0.25 1 d D U P C 2
H20C H 0.0436 1.3588 0.5639 0.086 Uiso 0.25 1 calc R U P C 2
H20D H -0.0119 1.4569 0.6194 0.086 Uiso 0.25 1 calc R U P C 2
C22 C 0.1967(2) 0.9696(7) 0.75102(14) 0.0590(9) Uani 1 1 d . . . . .
H22C H 0.2591 0.9701 0.7416 0.071 Uiso 0.25 1 calc R U P C 2
H22D H 0.1874 0.8084 0.7741 0.071 Uiso 0.25 1 calc R U P C 2
H22A H 0.1681 0.8137 0.7666 0.071 Uiso 0.75 1 calc R U P C 1
H22B H 0.2597 0.9303 0.7488 0.071 Uiso 0.75 1 calc R U P C 1
C23 C 0.1877(3) 1.1795(9) 0.79689(18) 0.0872(14) Uani 1 1 d . . . . .
H23A H 0.2289 1.1513 0.8329 0.131 Uiso 1 1 calc R U . . .
H23B H 0.2003 1.3448 0.7775 0.131 Uiso 1 1 calc R U . . .
H23C H 0.1278 1.1812 0.8105 0.131 Uiso 1 1 calc R U . . .

loop_
_atom_site_aniso_label
_atom_site_aniso_U_11
_atom_site_aniso_U_22
_atom_site_aniso_U_33
_atom_site_aniso_U_23
_atom_site_aniso_U_13
_atom_site_aniso_U_12
N1 0.0381(12) 0.0320(12) 0.0307(11) -0.0013(9) -0.0015(9) -0.0012(9)
C1 0.0431(14) 0.0281(13) 0.0270(12) 0.0016(10) -0.0012(10) 0.0011(11)
C2 0.0417(13) 0.0246(12) 0.0222(11) 0.0039(9) -0.0012(10) -0.0024(10)
C3 0.0409(13) 0.0241(12) 0.0193(10) 0.0054(9) -0.0038(9) -0.0031(10)
C4 0.0394(13) 0.0254(12) 0.0200(11) 0.0039(9) -0.0031(9) -0.0020(10)
C5 0.0381(13) 0.0284(12) 0.0256(11) 0.0022(10) -0.0033(9) -0.0015(10)
C6 0.0362(13) 0.0340(14) 0.0341(13) 0.0016(11) -0.0031(10) -0.0058(11)
C7 0.0411(14) 0.0310(13) 0.0278(12) -0.0016(10) -0.0059(10) -0.0073(11)
C8 0.0396(13) 0.0275(12) 0.0222(11) 0.0030(9) -0.0043(9) -0.0034(10)
C9 0.0398(13) 0.0231(11) 0.0200(10) 0.0052(9) -0.0034(9) -0.0025(10)
C10 0.0439(14) 0.0261(12) 0.0205(11) 0.0042(9) -0.0038(9) -0.0041(10)
C11 0.0459(15) 0.0303(13) 0.0254(12) 0.0014(10) -0.0054(10) -0.0046(11)
C12 0.0542(16) 0.0274(13) 0.0230(11) 0.0014(10) -0.0055(10) -0.0058(11)
C13 0.0547(16) 0.0287(13) 0.0226(11) 0.0014(10) -0.0010(10) -0.0012(11)
C14 0.0466(15) 0.0296(13) 0.0224(11) 0.0025(10) 0.0003(10) -0.0029(11)
C15 0.0439(14) 0.0258(12) 0.0207(11) 0.0052(9) -0.0022(10) -0.0020(10)
O1 0.0409(10) 0.0381(11) 0.0399(10) -0.0089(8) 0.0035(8) -0.0026(8)
C16 0.0379(15) 0.072(2) 0.070(2) -0.0332(18) 0.0018(14) -0.0030(15)
C17 0.045(2) 0.039(3) 0.036(2) -0.002(2) -0.0011(18) 0.006(2)
C18 0.046(2) 0.063(3) 0.058(3) -0.016(2) -0.0009(19) 0.006(2)
C19 0.058(3) 0.068(4) 0.061(3) 0.000(3) -0.007(2) -0.010(3)
C20 0.061(3) 0.087(4) 0.078(3) 0.006(3) 0.003(2) 0.002(3)
C21 0.082(3) 0.089(3) 0.085(3) 0.015(2) -0.016(2) -0.009(2)
C17' 0.044(7) 0.048(9) 0.049(7) -0.003(6) -0.002(5) 0.011(7)
C18' 0.108(10) 0.080(9) 0.055(7) -0.010(7) -0.014(7) 0.055(8)
C19' 0.121(11) 0.075(10) 0.054(9) -0.010(7) -0.024(8) 0.051(8)
C20' 0.056(7) 0.058(8) 0.097(10) 0.009(7) -0.027(7) 0.009(6)
C22 0.068(2) 0.068(2) 0.0412(17) 0.0017(16) 0.0051(15) 0.0151(18)
C23 0.113(3) 0.086(3) 0.059(2) -0.026(2) -0.026(2) 0.030(3)

loop_
_atom_type_symbol
_atom_type_description
_atom_type_scat_dispersion_real
_atom_type_scat_dispersion_imag
_atom_type_scat_source
C C 0.0040 0.0020 'XDISP Program in WinGX L.Kissel & R.H.Pratt Acta Cryst A46 170 1990'
H H 0.0000 0.0000 'XDISP Program in WinGX L.Kissel & R.H.Pratt Acta Cryst A46 170 1990'
N N 0.0076 0.0040 'XDISP Program in WinGX L.Kissel & R.H.Pratt Acta Cryst A46 170 1990'
O O 0.0132 0.0074 'XDISP Program in WinGX L.Kissel & R.H.Pratt Acta Cryst A46 170 1990'

loop_
_geom_angle_atom_site_label_1
_geom_angle_atom_site_label_2
_geom_angle_atom_site_label_3
_geom_angle
_geom_angle_site_symmetry_3
C1 N1 C5 118.3(2) .
N1 C1 O1 116.4(2) .
N1 C1 C2 126.1(2) .
O1 C1 C2 117.4(2) .
C3 C2 C1 114.6(2) .
C3 C2 C15 119.7(2) 3_666
C1 C2 C15 125.7(2) 3_666
C2 C3 C4 120.6(2) .
C2 C3 C9 121.1(2) 3_666
C4 C3 C9 118.3(2) 3_666
C5 C4 C9 119.6(2) .
C5 C4 C3 117.9(2) .
C9 C4 C3 122.4(2) .
N1 C5 C4 122.4(2) .
N1 C5 C6 118.3(2) .
C4 C5 C6 119.2(2) .
C7 C6 C5 120.9(2) .
C7 C6 H6 119.6 .
C5 C6 H6 119.6 .
C6 C7 C8 121.5(2) .
C6 C7 H7 119.2 .
C8 C7 H7 119.2 .
C9 C8 C7 118.1(2) .
C9 C8 C10 119.4(2) .
C7 C8 C10 122.5(2) .
C8 C9 C4 120.6(2) .
C8 C9 C3 120.2(2) 3_666
C4 C9 C3 119.3(2) 3_666
C11 C10 C15 118.8(2) .
C11 C10 C8 120.3(2) .
C15 C10 C8 120.8(2) .
C12 C11 C10 121.6(2) .
C12 C11 H11 119.2 .
C10 C11 H11 119.2 .
C11 C12 C13 119.5(2) .
C11 C12 H12 120.2 .
C13 C12 H12 120.2 .
C14 C13 C12 120.6(2) .
C14 C13 H13 119.7 .
C12 C13 H13 119.7 .
C13 C14 C15 121.9(2) .
C13 C14 H14 119.1 .
C15 C14 H14 119.1 .
C14 C15 C10 117.5(2) .
C14 C15 C2 123.8(2) 3_666
C10 C15 C2 118.7(2) 3_666
C1 O1 C16 117.1(2) .
O1 C16 C17 105.8(3) .
O1 C16 C17' 112.8(8) .
O1 C16 H16C 109.0 .
C17' C16 H16C 109.0 .
O1 C16 H16D 109.0 .
C17' C16 H16D 109.0 .
H16C C16 H16D 107.8 .
O1 C16 H16A 110.6 .
C17 C16 H16A 110.6 .
O1 C16 H16B 110.6 .
C17 C16 H16B 110.6 .
H16A C16 H16B 108.7 .
C18 C17 C16 108.9(4) .
C18 C17 C22 114.8(4) .
C16 C17 C22 108.1(4) .
C18 C17 H17A 108.3 .
C16 C17 H17A 108.3 .
C22 C17 H17A 108.3 .
C17 C18 C19 109.1(4) .
C17 C18 H18A 109.9 .
C19 C18 H18A 109.9 .
C17 C18 H18B 109.9 .
C19 C18 H18B 109.9 .
H18A C18 H18B 108.3 .
C20 C19 C18 112.9(5) .
C20 C19 H19A 109.0 .
C18 C19 H19A 109.0 .
C20 C19 H19B 109.0 .
C18 C19 H19B 109.0 .
H19A C19 H19B 107.8 .
C21 C20 C19 110.5(5) .
C21 C20 H20A 109.6 .
C19 C20 H20A 109.6 .
C21 C20 H20B 109.6 .
C19 C20 H20B 109.6 .
H20A C20 H20B 108.1 .
C20' C21 H21D 109.5 .
C20' C21 H21E 109.5 .
H21D C21 H21E 109.5 .
C20' C21 H21F 109.5 .
H21D C21 H21F 109.5 .
H21E C21 H21F 109.5 .
C20 C21 H21A 109.5 .
C20 C21 H21B 109.5 .
H21A C21 H21B 109.5 .
C20 C21 H21C 109.5 .
H21A C21 H21C 109.5 .
H21B C21 H21C 109.5 .
C22 C17' C18' 123.9(13) .
C22 C17' C16 124.0(12) .
C18' C17' C16 96.6(11) .
C22 C17' H17B 103.0 .
C18' C17' H17B 103.0 .
C16 C17' H17B 103.0 .
C17' C18' C19' 118.2(15) .
C17' C18' H18C 107.8 .
C19' C18' H18C 107.8 .
C17' C18' H18D 107.8 .
C19' C18' H18D 107.8 .
H18C C18' H18D 107.1 .
C20' C19' C18' 104.7(12) .
C20' C19' H19C 110.8 .
C18' C19' H19C 110.8 .
C20' C19' H19D 110.8 .
C18' C19' H19D 110.8 .
H19C C19' H19D 108.9 .
C19' C20' C21 118.8(11) .
C19' C20' H20C 107.6 .
C21 C20' H20C 107.6 .
C19' C20' H20D 107.6 .
C21 C20' H20D 107.6 .
H20C C20' H20D 107.0 .
C17' C22 C23 127.3(7) .
C23 C22 C17 115.4(3) .
C17' C22 H22C 105.5 .
C23 C22 H22C 105.5 .
C17' C22 H22D 105.5 .
C23 C22 H22D 105.5 .
H22C C22 H22D 106.1 .
C23 C22 H22A 108.4 .
C17 C22 H22A 108.4 .
C23 C22 H22B 108.4 .
C17 C22 H22B 108.4 .
H22A C22 H22B 107.5 .
C22 C23 H23A 109.5 .
C22 C23 H23B 109.5 .
H23A C23 H23B 109.5 .
C22 C23 H23C 109.5 .
H23A C23 H23C 109.5 .
H23B C23 H23C 109.5 .

loop_
_geom_bond_atom_site_label_1
_geom_bond_atom_site_label_2
_geom_bond_distance
_geom_bond_site_symmetry_2
N1 C1 1.304(3) .
N1 C5 1.360(3) .
C1 O1 1.351(3) .
C1 C2 1.437(3) .
C2 C3 1.402(3) .
C2 C15 1.459(3) 3_666
C3 C4 1.429(3) .
C3 C9 1.437(3) 3_666
C4 C5 1.399(3) .
C4 C9 1.420(3) .
C5 C6 1.413(3) .
C6 C7 1.357(4) .
C6 H6 0.9500 .
C7 C8 1.419(3) .
C7 H7 0.9500 .
C8 C9 1.402(3) .
C8 C10 1.451(3) .
C9 C3 1.437(3) 3_666
C10 C11 1.413(3) .
C10 C15 1.421(4) .
C11 C12 1.368(4) .
C11 H11 0.9500 .
C12 C13 1.386(4) .
C12 H12 0.9500 .
C13 C14 1.365(3) .
C13 H13 0.9500 .
C14 C15 1.414(3) .
C14 H14 0.9500 .
C15 C2 1.459(3) 3_666
O1 C16 1.424(3) .
C16 C17 1.534(5) .
C16 C17' 1.540(14) .
C16 H16C 0.9900 .
C16 H16D 0.9900 .
C16 H16A 0.9900 .
C16 H16B 0.9900 .
C17 C18 1.523(6) .
C17 C22 1.561(6) .
C17 H17A 1.0000 .
C18 C19 1.609(7) .
C18 H18A 0.9900 .
C18 H18B 0.9900 .
C19 C20 1.465(7) .
C19 H19A 0.9900 .
C19 H19B 0.9900 .
C20 C21 1.450(6) .
C20 H20A 0.9900 .
C20 H20B 0.9900 .
C21 C20' 1.579(12) .
C21 H21D 0.9800 .
C21 H21E 0.9800 .
C21 H21F 0.9800 .
C21 H21A 0.9800 .
C21 H21B 0.9800 .
C21 H21C 0.9800 .
C17' C22 1.295(16) .
C17' C18' 1.470(14) .
C17' H17B 1.0000 .
C18' C19' 1.587(9) .
C18' H18C 0.9900 .
C18' H18D 0.9900 .
C19' C20' 1.492(15) .
C19' H19C 0.9900 .
C19' H19D 0.9900 .
C20' H20C 0.9900 .
C20' H20D 0.9900 .
C22 C23 1.484(5) .
C22 H22C 0.9900 .
C22 H22D 0.9900 .
C22 H22A 0.9900 .
C22 H22B 0.9900 .
C23 H23A 0.9800 .
C23 H23B 0.9800 .
C23 H23C 0.9800 .
